data_2225981
loop_
_publ_author_name
'Peng, Wei-Bing'
'Li, Guo-Qiang'
'Yin, Handong'
'Zhao, Xianhe'

_publ_section_title
;
 Octakis(2-chlorobenzyl)di-\m~2~-hydroxido-di-\m~3~-oxido-bis(2-phenylacetato)tetratin(IV)
;
_journal_coeditor_code SJ2764
_journal_issue 5
_journal_name_full 'Acta Crystallographica Section E'
_journal_page_first m535
_journal_page_last m536
_journal_paper_doi 10.1107/S1600536810012559
_journal_volume 66
_journal_year 2010
_chemical_formula_iupac '[Sn4 (C7 H6 Cl)8 (C8 H7 O2)2 O2 (O H)2]'
_chemical_formula_moiety 'C72 H64 Cl8 O8 Sn4'
_chemical_formula_sum 'C72 H64 Cl8 O8 Sn4'
_chemical_formula_weight 1815.59
_chemical_name_systematic
;
Octakis(2-chlorobenzyl)di-\m~2~-hydroxido-di-\m~3~-oxido-
bis(2-phenylacetato)tetratin(IV)
;
_space_group_IT_number 2
_symmetry_cell_setting triclinic
_symmetry_space_group_name_Hall '-P 1'
_symmetry_space_group_name_H-M 'P -1'
_atom_sites_solution_hydrogens geom
_atom_sites_solution_primary direct
_atom_sites_solution_secondary difmap
_audit_creation_method SHELXL97
_cell_angle_alpha 98.311(2)
_cell_angle_beta 90.9820(10)
_cell_angle_gamma 98.404(2)
_cell_formula_units_Z 1
_cell_length_a 10.7095(14)
_cell_length_b 11.4846(16)
_cell_length_c 15.2412(18)
_cell_measurement_reflns_used 4098
_cell_measurement_temperature 298(2)
_cell_measurement_theta_max 27.032
_cell_measurement_theta_min 2.308
_cell_volume 1833.6(4)
_computing_cell_refinement 'SAINT (Siemens, 1996)'
_computing_data_collection 'SMART (Siemens, 1996)'
_computing_data_reduction 'SAINT (Siemens, 1996)'
_computing_molecular_graphics 'SHELXTL (Sheldrick, 2008)'
_computing_publication_material 'SHELXTL (Sheldrick, 2008)'
_computing_structure_refinement 'SHELXL97 (Sheldrick, 2008)'
_computing_structure_solution 'SHELXS97 (Sheldrick, 2008)'
_diffrn_ambient_temperature 298(2)
_diffrn_measured_fraction_theta_full 0.977
_diffrn_measured_fraction_theta_max 0.977
_diffrn_measurement_device_type 'Siemens SMART CCD area-detector'
_diffrn_measurement_method '\f and \w scans'
_diffrn_radiation_monochromator graphite
_diffrn_radiation_source 'fine-focus sealed tube'
_diffrn_radiation_type MoK\a
_diffrn_radiation_wavelength 0.71073
_diffrn_reflns_av_R_equivalents 0.0272
_diffrn_reflns_av_sigmaI/netI 0.0598
_diffrn_reflns_limit_h_max 12
_diffrn_reflns_limit_h_min -12
_diffrn_reflns_limit_k_max 13
_diffrn_reflns_limit_k_min -7
_diffrn_reflns_limit_l_max 17
_diffrn_reflns_limit_l_min -18
_diffrn_reflns_number 9422
_diffrn_reflns_theta_full 25.02
_diffrn_reflns_theta_max 25.02
_diffrn_reflns_theta_min 1.35
_diffrn_standards_number 0
_exptl_absorpt_coefficient_mu 1.690
_exptl_absorpt_correction_T_max 0.5513
_exptl_absorpt_correction_T_min 0.4914
_exptl_absorpt_correction_type multi-scan
_exptl_absorpt_process_details '(SADABS; Sheldrick, 1996)'
_exptl_crystal_colour colourless
_exptl_crystal_density_diffrn 1.644
_exptl_crystal_density_method 'not measured'
_exptl_crystal_description block
_exptl_crystal_F_000 896
_exptl_crystal_size_max 0.49
_exptl_crystal_size_mid 0.48
_exptl_crystal_size_min 0.40
_refine_diff_density_max 1.177
_refine_diff_density_min -0.699
_refine_ls_extinction_method none
_refine_ls_goodness_of_fit_ref 1.049
_refine_ls_hydrogen_treatment constr
_refine_ls_matrix_type full
_refine_ls_number_parameters 415
_refine_ls_number_reflns 6322
_refine_ls_number_restraints 0
_refine_ls_restrained_S_all 1.049
_refine_ls_R_factor_all 0.0717
_refine_ls_R_factor_gt 0.0396
_refine_ls_shift/su_max 0.001
_refine_ls_shift/su_mean 0.000
_refine_ls_structure_factor_coef Fsqd
_refine_ls_weighting_details 'calc w = 1/[\s^2^(Fo^2^)+(0.0507P)^2^+2.5952P] where P=(Fo^2^+2Fc^2^)/3'
_refine_ls_weighting_scheme calc
_refine_ls_wR_factor_gt 0.0950
_refine_ls_wR_factor_ref 0.1212
_reflns_number_gt 4437
_reflns_number_total 6322
_reflns_threshold_expression I>2\s(I)
_cod_data_source_file sj2764.cif
_cod_data_source_block I
_cod_depositor_comments
;
The following automatic conversions were performed:
'_geom_bond_publ_flag' value 'Y' changed to 'y' according to
'/home/saulius/struct/CIF-dictionaries/cif_core.dic' dictionary named
'cif_core.dic' version 2.4.1 from 2010-06-29 (8 times).

Automatic conversion script
Id: cif_fix_enum 1527 2010-12-29 10:47:43Z saulius 
;
_cod_database_code 2225981
_cod_database_fobs_code 2225981

loop_
_symmetry_equiv_pos_as_xyz
'x, y, z'
'-x, -y, -z'

loop_
_atom_site_type_symbol
_atom_site_label
_atom_site_fract_x
_atom_site_fract_y
_atom_site_fract_z
_atom_site_U_iso_or_equiv
_atom_site_adp_type
_atom_site_calc_flag
_atom_site_refinement_flags
_atom_site_occupancy
_atom_site_disorder_assembly
_atom_site_disorder_group
Sn Sn2 0.37891(4) 0.50151(4) 0.43671(3) 0.03405(14) Uani d . 1 . .
Sn Sn1 0.52617(4) 0.29250(4) 0.32149(3) 0.03909(15) Uani d . 1 . .
O O1 0.2765(5) 0.2430(7) 0.1747(4) 0.108(3) Uani d . 1 . .
Cl Cl1 0.7318(2) 0.0520(2) 0.31794(16) 0.0817(7) Uani d . 1 . .
Cl Cl3 0.1945(2) 0.7643(2) 0.47210(16) 0.0889(7) Uani d . 1 . .
O O4 0.5297(4) 0.4138(3) 0.4439(2) 0.0333(9) Uani d . 1 . .
O O3 0.3714(4) 0.3739(4) 0.3168(3) 0.0457(11) Uani d . 1 . .
H H3 0.3230 0.3382 0.2763 0.069 Uiso d R 1 . .
C C24 0.1584(6) 0.3003(6) 0.4525(5) 0.0455(16) Uani d . 1 . .
C C30 0.3829(6) 0.6432(6) 0.3587(4) 0.0424(15) Uani d . 1 . .
H H30A 0.4072 0.7196 0.3957 0.051 Uiso calc R 1 . .
H H30B 0.4431 0.6349 0.3122 0.051 Uiso calc R 1 . .
O O2 0.4756(5) 0.2118(4) 0.1896(3) 0.0555(13) Uani d . 1 . .
C C26 0.1527(8) 0.0966(8) 0.4741(7) 0.077(3) Uani d . 1 . .
H H26 0.1734 0.0419 0.5092 0.093 Uiso calc R 1 . .
C C20 0.4618(10) -0.1761(7) 0.1799(6) 0.077(3) Uani d . 1 . .
H H20 0.4560 -0.2425 0.1363 0.092 Uiso calc R 1 . .
C C36 0.2531(6) 0.6347(6) 0.3195(4) 0.0416(15) Uani d . 1 . .
C C2 0.3728(9) 0.1342(8) 0.0521(5) 0.078(3) Uani d . 1 . .
H H2A 0.4492 0.1657 0.0250 0.094 Uiso calc R 1 . .
H H2B 0.3766 0.0512 0.0559 0.094 Uiso calc R 1 . .
C C32 0.0369(8) 0.6721(9) 0.3344(7) 0.087(3) Uani d . 1 . .
H H32 -0.0233 0.7094 0.3661 0.104 Uiso calc R 1 . .
C C23 0.1962(6) 0.4311(6) 0.4814(5) 0.0479(17) Uani d . 1 . .
H H23A 0.1975 0.4470 0.5457 0.057 Uiso calc R 1 . .
H H23B 0.1328 0.4728 0.4590 0.057 Uiso calc R 1 . .
C C31 0.1583(7) 0.6850(7) 0.3675(5) 0.059(2) Uani d . 1 . .
C C17 0.4781(7) 0.0212(6) 0.3103(4) 0.0475(17) Uani d . 1 . .
C C18 0.5837(7) -0.0225(6) 0.2777(5) 0.0513(18) Uani d . 1 . .
C C1 0.3705(8) 0.2012(7) 0.1456(5) 0.058(2) Uani d . 1 . .
C C16 0.4855(7) 0.1312(6) 0.3779(4) 0.0505(18) Uani d . 1 . .
H H16A 0.5508 0.1298 0.4226 0.061 Uiso calc R 1 . .
H H16B 0.4058 0.1304 0.4073 0.061 Uiso calc R 1 . .
C C28 0.0522(8) 0.1387(11) 0.3465(6) 0.089(3) Uani d . 1 . .
H H28 0.0067 0.1113 0.2932 0.107 Uiso calc R 1 . .
C C25 0.1922(7) 0.2164(7) 0.4999(5) 0.0556(19) Uani d . 1 . .
C C22 0.3625(8) -0.0376(7) 0.2728(5) 0.063(2) Uani d . 1 . .
H H22 0.2887 -0.0098 0.2917 0.075 Uiso calc R 1 . .
C C35 0.2176(8) 0.5672(7) 0.2378(5) 0.064(2) Uani d . 1 . .
H H35 0.2773 0.5319 0.2041 0.076 Uiso calc R 1 . .
C C29 0.0866(7) 0.2605(8) 0.3724(5) 0.067(2) Uani d . 1 . .
H H29 0.0628 0.3145 0.3378 0.081 Uiso calc R 1 . .
C C19 0.5779(9) -0.1213(7) 0.2139(5) 0.068(2) Uani d . 1 . .
H H19 0.6511 -0.1498 0.1944 0.082 Uiso calc R 1 . .
C C21 0.3545(9) -0.1354(7) 0.2086(6) 0.074(3) Uani d . 1 . .
H H21 0.2761 -0.1736 0.1849 0.089 Uiso calc R 1 . .
Cl Cl4 0.2865(2) 0.2618(2) 0.59644(16) 0.0855(7) Uani d . 1 . .
Cl Cl2 0.5677(3) 0.5040(3) 0.1524(2) 0.1111(10) Uani d . 1 . .
C C15 0.8327(7) 0.2995(7) 0.1657(5) 0.064(2) Uani d . 1 . .
H H15 0.8699 0.2630 0.2078 0.077 Uiso calc R 1 . .
C C10 0.7379(7) 0.3672(6) 0.1912(4) 0.0533(19) Uani d . 1 . .
C C9 0.7019(6) 0.3859(6) 0.2859(4) 0.0531(19) Uani d . 1 . .
H H9A 0.7004 0.4704 0.3031 0.064 Uiso calc R 1 . .
H H9B 0.7687 0.3647 0.3215 0.064 Uiso calc R 1 . .
C C3 0.2613(8) 0.1411(7) -0.0071(4) 0.058(2) Uani d . 1 . .
C C11 0.6853(8) 0.4162(7) 0.1265(5) 0.065(2) Uani d . 1 . .
C C14 0.8730(9) 0.2849(8) 0.0798(7) 0.083(3) Uani d . 1 . .
H H14 0.9381 0.2412 0.0647 0.100 Uiso calc R 1 . .
C C4 0.2413(9) 0.2473(8) -0.0274(6) 0.078(3) Uani d . 1 . .
H H4 0.2943 0.3160 -0.0024 0.093 Uiso calc R 1 . .
C C27 0.0837(9) 0.0588(9) 0.3973(8) 0.090(3) Uani d . 1 . .
H H27 0.0577 -0.0222 0.3794 0.108 Uiso calc R 1 . .
C C13 0.8155(11) 0.3359(9) 0.0172(6) 0.094(4) Uani d . 1 . .
H H13 0.8412 0.3257 -0.0410 0.112 Uiso calc R 1 . .
C C8 0.1816(11) 0.0414(8) -0.0418(6) 0.099(3) Uani d . 1 . .
H H8 0.1937 -0.0325 -0.0279 0.119 Uiso calc R 1 . .
C C7 0.0792(11) 0.0515(12) -0.0997(7) 0.106(4) Uani d . 1 . .
H H7 0.0231 -0.0159 -0.1231 0.127 Uiso calc R 1 . .
C C12 0.7206(10) 0.4017(9) 0.0394(6) 0.087(3) Uani d . 1 . .
H H12 0.6811 0.4357 -0.0032 0.104 Uiso calc R 1 . .
C C34 0.0942(10) 0.5521(9) 0.2061(7) 0.087(3) Uani d . 1 . .
H H34 0.0711 0.5061 0.1513 0.105 Uiso calc R 1 . .
C C33 0.0056(10) 0.6040(11) 0.2544(9) 0.103(4) Uani d . 1 . .
H H33 -0.0774 0.5925 0.2323 0.124 Uiso calc R 1 . .
C C5 0.1443(11) 0.2550(11) -0.0843(7) 0.098(3) Uani d . 1 . .
H H5 0.1334 0.3291 -0.0985 0.118 Uiso calc R 1 . .
C C6 0.0637(10) 0.1576(14) -0.1206(6) 0.101(4) Uani d . 1 . .
H H6 -0.0018 0.1643 -0.1595 0.121 Uiso calc R 1 . .

loop_
_atom_site_aniso_label
_atom_site_aniso_U_11
_atom_site_aniso_U_22
_atom_site_aniso_U_33
_atom_site_aniso_U_12
_atom_site_aniso_U_13
_atom_site_aniso_U_23
Sn2 0.0364(2) 0.0383(3) 0.0277(2) 0.00952(19) -0.00245(17) 0.00236(18)
Sn1 0.0458(3) 0.0380(3) 0.0327(3) 0.0095(2) 0.00195(19) -0.00089(19)
O1 0.050(4) 0.200(8) 0.062(4) 0.038(4) -0.011(3) -0.038(4)
Cl1 0.0591(13) 0.0889(17) 0.0930(17) 0.0115(11) 0.0016(12) -0.0006(13)
Cl3 0.0980(18) 0.0925(18) 0.0805(16) 0.0418(14) 0.0156(13) -0.0022(13)
O4 0.040(2) 0.035(2) 0.025(2) 0.0114(18) -0.0045(17) 0.0011(17)
O3 0.046(3) 0.049(3) 0.038(2) 0.014(2) -0.009(2) -0.012(2)
C24 0.035(4) 0.048(4) 0.052(4) 0.002(3) 0.007(3) 0.009(3)
C30 0.043(4) 0.046(4) 0.041(4) 0.013(3) 0.000(3) 0.011(3)
O2 0.072(3) 0.050(3) 0.042(3) 0.010(3) -0.007(3) -0.005(2)
C26 0.071(6) 0.062(6) 0.104(8) 0.009(5) 0.025(5) 0.025(5)
C20 0.111(8) 0.047(5) 0.067(6) 0.004(5) -0.004(6) -0.001(4)
C36 0.046(4) 0.039(4) 0.042(4) 0.003(3) -0.006(3) 0.016(3)
C2 0.106(7) 0.085(6) 0.041(5) 0.029(5) -0.004(4) -0.011(4)
C32 0.054(5) 0.109(8) 0.112(8) 0.016(5) -0.001(5) 0.061(7)
C23 0.041(4) 0.056(4) 0.048(4) 0.009(3) 0.008(3) 0.009(3)
C31 0.047(4) 0.065(5) 0.074(5) 0.014(4) -0.002(4) 0.031(4)
C17 0.059(4) 0.038(4) 0.048(4) 0.008(3) 0.006(3) 0.011(3)
C18 0.057(4) 0.049(4) 0.048(4) 0.009(3) 0.002(3) 0.005(3)
C1 0.075(6) 0.056(5) 0.036(4) 0.004(4) -0.009(4) -0.005(3)
C16 0.068(5) 0.038(4) 0.048(4) 0.011(3) 0.015(4) 0.008(3)
C28 0.067(6) 0.115(9) 0.064(6) -0.026(6) 0.010(5) -0.022(6)
C25 0.046(4) 0.056(5) 0.065(5) 0.002(4) 0.019(4) 0.011(4)
C22 0.062(5) 0.054(5) 0.073(5) 0.008(4) 0.006(4) 0.011(4)
C35 0.082(6) 0.059(5) 0.049(5) -0.002(4) -0.021(4) 0.018(4)
C29 0.055(5) 0.077(6) 0.063(5) -0.001(4) 0.007(4) -0.002(4)
C19 0.089(6) 0.055(5) 0.063(5) 0.027(5) 0.016(5) -0.001(4)
C21 0.084(7) 0.050(5) 0.080(6) -0.012(5) -0.013(5) 0.006(4)
Cl4 0.0702(14) 0.1108(19) 0.0823(16) 0.0166(13) -0.0149(12) 0.0361(14)
Cl2 0.127(2) 0.114(2) 0.118(2) 0.0578(18) 0.0473(18) 0.0594(18)
C15 0.070(5) 0.051(5) 0.070(5) 0.011(4) 0.019(4) 0.002(4)
C10 0.063(5) 0.051(4) 0.039(4) -0.011(4) 0.015(3) -0.002(3)
C9 0.051(4) 0.057(5) 0.043(4) -0.005(3) 0.007(3) -0.005(3)
C3 0.079(5) 0.064(5) 0.032(4) 0.019(4) -0.001(4) -0.003(3)
C11 0.081(6) 0.053(5) 0.061(5) 0.010(4) 0.019(4) 0.010(4)
C14 0.098(7) 0.066(6) 0.082(7) 0.008(5) 0.041(6) -0.003(5)
C4 0.099(7) 0.070(6) 0.064(6) 0.020(5) 0.000(5) 0.002(5)
C27 0.079(7) 0.064(6) 0.115(9) -0.015(5) 0.043(7) -0.007(6)
C13 0.144(10) 0.074(7) 0.054(6) -0.007(7) 0.045(6) -0.002(5)
C8 0.150(10) 0.058(6) 0.080(7) -0.002(6) -0.030(7) 0.004(5)
C7 0.114(9) 0.111(10) 0.077(7) -0.010(7) -0.028(6) -0.010(7)
C12 0.119(8) 0.088(7) 0.053(5) 0.009(6) 0.018(5) 0.015(5)
C34 0.092(7) 0.085(7) 0.078(7) -0.024(6) -0.039(6) 0.034(5)
C33 0.058(6) 0.125(10) 0.130(10) -0.024(6) -0.039(7) 0.077(8)
C5 0.116(9) 0.121(10) 0.071(7) 0.053(7) -0.007(6) 0.024(6)
C6 0.089(8) 0.160(12) 0.055(6) 0.037(8) -0.008(5) 0.006(7)

loop_
_atom_type_symbol
_atom_type_description
_atom_type_scat_dispersion_real
_atom_type_scat_dispersion_imag
_atom_type_scat_source
C C 0.0033 0.0016 'International Tables Vol C Tables 4.2.6.8 and 6.1.1.4'
H H 0.0000 0.0000 'International Tables Vol C Tables 4.2.6.8 and 6.1.1.4'
O O 0.0106 0.0060 'International Tables Vol C Tables 4.2.6.8 and 6.1.1.4'
Cl Cl 0.1484 0.1585 'International Tables Vol C Tables 4.2.6.8 and 6.1.1.4'
Sn Sn -0.6537 1.4246 'International Tables Vol C Tables 4.2.6.8 and 6.1.1.4'

loop_
_geom_angle_atom_site_label_1
_geom_angle_atom_site_label_2
_geom_angle_atom_site_label_3
_geom_angle_site_symmetry_1
_geom_angle_site_symmetry_3
_geom_angle
_geom_angle_publ_flag
O4 Sn2 O4 . 2_666 77.61(16) ?
O4 Sn2 C30 . . 120.9(2) ?
O4 Sn2 C30 2_666 . 103.2(2) ?
O4 Sn2 O3 . . 72.95(15) ?
O4 Sn2 O3 2_666 . 150.47(16) ?
C30 Sn2 O3 . . 90.1(2) ?
O4 Sn2 C23 . . 121.1(2) ?
O4 Sn2 C23 2_666 . 101.5(2) ?
C30 Sn2 C23 . . 116.6(3) ?
O3 Sn2 C23 . . 95.6(2) ?
O4 Sn2 Sn2 . 2_666 39.43(10) ?
O4 Sn2 Sn2 2_666 2_666 38.18(11) ?
C30 Sn2 Sn2 . 2_666 118.26(17) ?
O3 Sn2 Sn2 . 2_666 112.35(11) ?
C23 Sn2 Sn2 . 2_666 117.14(19) ?
O3 Sn1 O2 . . 86.93(17) ?
O3 Sn1 C9 . . 117.5(3) ?
O2 Sn1 C9 . . 93.6(2) ?
O3 Sn1 C16 . . 111.2(2) ?
O2 Sn1 C16 . . 95.2(2) ?
C9 Sn1 C16 . . 130.8(3) ?
O3 Sn1 O4 . . 73.29(15) ?
O2 Sn1 O4 . . 159.50(18) ?
C9 Sn1 O4 . . 90.9(2) ?
C16 Sn1 O4 . . 96.9(2) ?
Sn2 O4 Sn2 . 2_666 102.39(16) ?
Sn2 O4 Sn1 . . 106.75(16) ?
Sn2 O4 Sn1 2_666 . 150.5(2) ?
Sn1 O3 Sn2 . . 106.89(18) ?
Sn1 O3 H3 . . 109.5 ?
Sn2 O3 H3 . . 142.1 ?
C25 C24 C29 . . 118.0(7) ?
C25 C24 C23 . . 122.7(6) ?
C29 C24 C23 . . 119.2(7) ?
C36 C30 Sn2 . . 106.7(4) ?
C36 C30 H30A . . 110.4 ?
Sn2 C30 H30A . . 110.4 ?
C36 C30 H30B . . 110.4 ?
Sn2 C30 H30B . . 110.4 ?
H30A C30 H30B . . 108.6 ?
C1 O2 Sn1 . . 129.9(5) ?
C27 C26 C25 . . 119.8(9) ?
C27 C26 H26 . . 120.1 ?
C25 C26 H26 . . 120.1 ?
C21 C20 C19 . . 121.2(8) ?
C21 C20 H20 . . 119.4 ?
C19 C20 H20 . . 119.4 ?
C35 C36 C31 . . 117.1(7) ?
C35 C36 C30 . . 121.3(7) ?
C31 C36 C30 . . 121.4(6) ?
C3 C2 C1 . . 114.5(7) ?
C3 C2 H2A . . 108.6 ?
C1 C2 H2A . . 108.6 ?
C3 C2 H2B . . 108.6 ?
C1 C2 H2B . . 108.6 ?
H2A C2 H2B . . 107.6 ?
C33 C32 C31 . . 118.9(10) ?
C33 C32 H32 . . 120.5 ?
C31 C32 H32 . . 120.5 ?
C24 C23 Sn2 . . 114.0(4) ?
C24 C23 H23A . . 108.8 ?
Sn2 C23 H23A . . 108.8 ?
C24 C23 H23B . . 108.8 ?
Sn2 C23 H23B . . 108.8 ?
H23A C23 H23B . . 107.7 ?
C32 C31 C36 . . 122.1(8) ?
C32 C31 Cl3 . . 118.4(7) ?
C36 C31 Cl3 . . 119.5(5) ?
C18 C17 C22 . . 116.3(6) ?
C18 C17 C16 . . 122.6(6) ?
C22 C17 C16 . . 121.0(7) ?
C17 C18 C19 . . 123.1(7) ?
C17 C18 Cl1 . . 118.5(5) ?
C19 C18 Cl1 . . 118.5(6) ?
O1 C1 O2 . . 124.1(6) ?
O1 C1 C2 . . 122.6(7) ?
O2 C1 C2 . . 113.2(7) ?
C17 C16 Sn1 . . 113.0(5) ?
C17 C16 H16A . . 109.0 ?
Sn1 C16 H16A . . 109.0 ?
C17 C16 H16B . . 109.0 ?
Sn1 C16 H16B . . 109.0 ?
H16A C16 H16B . . 107.8 ?
C27 C28 C29 . . 121.5(9) ?
C27 C28 H28 . . 119.3 ?
C29 C28 H28 . . 119.3 ?
C24 C25 C26 . . 121.9(8) ?
C24 C25 Cl4 . . 119.4(6) ?
C26 C25 Cl4 . . 118.7(7) ?
C21 C22 C17 . . 121.7(8) ?
C21 C22 H22 . . 119.2 ?
C17 C22 H22 . . 119.2 ?
C34 C35 C36 . . 120.4(9) ?
C34 C35 H35 . . 119.8 ?
C36 C35 H35 . . 119.8 ?
C28 C29 C24 . . 118.5(9) ?
C28 C29 H29 . . 120.8 ?
C24 C29 H29 . . 120.8 ?
C20 C19 C18 . . 118.2(8) ?
C20 C19 H19 . . 120.9 ?
C18 C19 H19 . . 120.9 ?
C20 C21 C22 . . 119.6(8) ?
C20 C21 H21 . . 120.2 ?
C22 C21 H21 . . 120.2 ?
C14 C15 C10 . . 122.0(9) ?
C14 C15 H15 . . 119.0 ?
C10 C15 H15 . . 119.0 ?
C11 C10 C15 . . 116.4(7) ?
C11 C10 C9 . . 123.4(7) ?
C15 C10 C9 . . 120.2(8) ?
C10 C9 Sn1 . . 118.6(4) ?
C10 C9 H9A . . 107.7 ?
Sn1 C9 H9A . . 107.7 ?
C10 C9 H9B . . 107.7 ?
Sn1 C9 H9B . . 107.7 ?
H9A C9 H9B . . 107.1 ?
C4 C3 C8 . . 119.5(9) ?
C4 C3 C2 . . 119.6(8) ?
C8 C3 C2 . . 120.9(8) ?
C10 C11 C12 . . 123.5(8) ?
C10 C11 Cl2 . . 119.6(6) ?
C12 C11 Cl2 . . 116.8(8) ?
C13 C14 C15 . . 118.9(9) ?
C13 C14 H14 . . 120.5 ?
C15 C14 H14 . . 120.5 ?
C3 C4 C5 . . 120.6(9) ?
C3 C4 H4 . . 119.7 ?
C5 C4 H4 . . 119.7 ?
C26 C27 C28 . . 120.2(9) ?
C26 C27 H27 . . 119.9 ?
C28 C27 H27 . . 119.9 ?
C12 C13 C14 . . 120.8(8) ?
C12 C13 H13 . . 119.6 ?
C14 C13 H13 . . 119.6 ?
C3 C8 C7 . . 119.1(10) ?
C3 C8 H8 . . 120.5 ?
C7 C8 H8 . . 120.5 ?
C6 C7 C8 . . 120.2(10) ?
C6 C7 H7 . . 119.9 ?
C8 C7 H7 . . 119.9 ?
C13 C12 C11 . . 118.4(10) ?
C13 C12 H12 . . 120.8 ?
C11 C12 H12 . . 120.8 ?
C33 C34 C35 . . 120.6(9) ?
C33 C34 H34 . . 119.7 ?
C35 C34 H34 . . 119.7 ?
C32 C33 C34 . . 120.9(9) ?
C32 C33 H33 . . 119.5 ?
C34 C33 H33 . . 119.5 ?
C6 C5 C4 . . 121.5(11) ?
C6 C5 H5 . . 119.2 ?
C4 C5 H5 . . 119.2 ?
C7 C6 C5 . . 119.1(11) ?
C7 C6 H6 . . 120.5 ?
C5 C6 H6 . . 120.5 ?

loop_
_geom_bond_atom_site_label_1
_geom_bond_atom_site_label_2
_geom_bond_site_symmetry_2
_geom_bond_distance
_geom_bond_publ_flag
Sn1 O3 . 2.023(4) y
Sn1 O2 . 2.114(4) y
Sn1 C9 . 2.145(6) y
Sn1 C16 . 2.145(7) y
Sn1 O4 . 2.157(3) y
Sn2 O4 . 2.033(4) y
Sn2 O4 2_666 2.089(3) y
Sn2 C30 . 2.146(6) y
Sn2 O3 . 2.163(4) y
Sn2 C23 . 2.165(6) y
Sn2 Sn2 2_666 3.2130(8) ?
O1 C1 . 1.238(9) ?
Cl1 C18 . 1.745(7) ?
Cl3 C31 . 1.725(8) ?
O4 Sn2 2_666 2.089(3) ?
O3 H3 . 0.8200 ?
C24 C25 . 1.370(10) ?
C24 C29 . 1.412(10) ?
C24 C23 . 1.496(9) ?
C30 C36 . 1.487(8) ?
C30 H30A . 0.9700 ?
C30 H30B . 0.9700 ?
O2 C1 . 1.281(8) ?
C26 C27 . 1.355(13) ?
C26 C25 . 1.377(11) ?
C26 H26 . 0.9300 ?
C20 C21 . 1.359(12) ?
C20 C19 . 1.366(11) ?
C20 H20 . 0.9300 ?
C36 C35 . 1.384(9) ?
C36 C31 . 1.405(10) ?
C2 C3 . 1.503(11) ?
C2 C1 . 1.521(9) ?
C2 H2A . 0.9700 ?
C2 H2B . 0.9700 ?
C32 C33 . 1.358(14) ?
C32 C31 . 1.366(11) ?
C32 H32 . 0.9300 ?
C23 H23A . 0.9700 ?
C23 H23B . 0.9700 ?
C17 C18 . 1.374(9) ?
C17 C22 . 1.392(10) ?
C17 C16 . 1.502(9) ?
C18 C19 . 1.377(10) ?
C16 H16A . 0.9700 ?
C16 H16B . 0.9700 ?
C28 C27 . 1.356(14) ?
C28 C29 . 1.390(12) ?
C28 H28 . 0.9300 ?
C25 Cl4 . 1.740(8) ?
C22 C21 . 1.369(11) ?
C22 H22 . 0.9300 ?
C35 C34 . 1.377(11) ?
C35 H35 . 0.9300 ?
C29 H29 . 0.9300 ?
C19 H19 . 0.9300 ?
C21 H21 . 0.9300 ?
Cl2 C11 . 1.741(8) ?
C15 C14 . 1.379(11) ?
C15 C10 . 1.395(10) ?
C15 H15 . 0.9300 ?
C10 C11 . 1.357(11) ?
C10 C9 . 1.494(9) ?
C9 H9A . 0.9700 ?
C9 H9B . 0.9700 ?
C3 C4 . 1.346(11) ?
C3 C8 . 1.357(11) ?
C11 C12 . 1.380(11) ?
C14 C13 . 1.371(14) ?
C14 H14 . 0.9300 ?
C4 C5 . 1.362(12) ?
C4 H4 . 0.9300 ?
C27 H27 . 0.9300 ?
C13 C12 . 1.371(14) ?
C13 H13 . 0.9300 ?
C8 C7 . 1.425(14) ?
C8 H8 . 0.9300 ?
C7 C6 . 1.335(15) ?
C7 H7 . 0.9300 ?
C12 H12 . 0.9300 ?
C34 C33 . 1.364(15) ?
C34 H34 . 0.9300 ?
C33 H33 . 0.9300 ?
C5 C6 . 1.352(14) ?
C5 H5 . 0.9300 ?
C6 H6 . 0.9300 ?

loop_
_geom_hbond_atom_site_label_D
_geom_hbond_atom_site_label_H
_geom_hbond_atom_site_label_A
_geom_hbond_site_symmetry_A
_geom_hbond_distance_DH
_geom_hbond_distance_HA
_geom_hbond_distance_DA
_geom_hbond_angle_DHA
O3 H3 O1 . 0.82 1.78 2.554(7) 156.9
